data_4330703
loop_
_publ_author_name
'Prinson P. Samuel'
'Ramachandran Azhakar'
'Rajendra S. Ghadwal'
'Sakya S. Sen'
'Herbert W. Roesky'
'Markus Granitzka'
'Julia Matussek'
'Regine Herbst-Irmer'
'Dietmar Stalke'

_publ_section_title
;
 Stable Silaimines with Three- and Four-Coordinate Silicon Atoms
;
_journal_name_full 'Inorganic Chemistry'
_journal_page_first 11049
_journal_page_last 11054
_journal_paper_doi 10.1021/ic301543y
_journal_volume 51
_journal_year 2012
_chemical_formula_moiety 'C65 H89 N3 Si'
_chemical_formula_sum 'C65 H89 N3 Si'
_chemical_formula_weight 940.48
_chemical_name_systematic
; 
 ? 
;
_space_group_IT_number 14
_symmetry_cell_setting monoclinic
_symmetry_space_group_name_Hall '-P 2ybc'
_symmetry_space_group_name_H-M 'P 1 21/c 1'
_atom_sites_solution_hydrogens geom
_atom_sites_solution_primary direct
_atom_sites_solution_secondary difmap
_audit_creation_method SHELXL-97
_cell_angle_alpha 90.00
_cell_angle_beta 93.35(2)
_cell_angle_gamma 90.00
_cell_formula_units_Z 4
_cell_length_a 20.144(2)
_cell_length_b 12.315(2)
_cell_length_c 22.761(3)
_cell_measurement_reflns_used 9926
_cell_measurement_temperature 100(2)
_cell_measurement_theta_max 25.678
_cell_measurement_theta_min 2.161
_cell_volume 5636.7(13)
_computing_cell_refinement 'SAINT V7.68a'
_computing_data_collection 'APEX2 v2011.4-1'
_computing_data_reduction 'SAINT V7.68a'
_computing_structure_refinement 'SHELXL-97 (Sheldrick, 2008)'
_computing_structure_solution 'SHELXS-97 (Sheldrick, 2008)'
_diffrn_ambient_temperature 100(2)
_diffrn_measured_fraction_theta_full 0.996
_diffrn_measured_fraction_theta_max 0.996
_diffrn_measurement_device_type 'Bruker Smart Apex Ultra'
_diffrn_measurement_method 'omega scans'
_diffrn_radiation_monochromator mirror
_diffrn_radiation_source 'rotating anode'
_diffrn_radiation_type MoK\a
_diffrn_radiation_wavelength 0.71073
_diffrn_reflns_av_R_equivalents 0.0447
_diffrn_reflns_av_sigmaI/netI 0.0239
_diffrn_reflns_limit_h_max 24
_diffrn_reflns_limit_h_min -24
_diffrn_reflns_limit_k_max 15
_diffrn_reflns_limit_k_min -15
_diffrn_reflns_limit_l_max 27
_diffrn_reflns_limit_l_min -27
_diffrn_reflns_number 101565
_diffrn_reflns_theta_full 25.71
_diffrn_reflns_theta_max 25.71
_diffrn_reflns_theta_min 1.01
_exptl_absorpt_coefficient_mu 0.083
_exptl_absorpt_correction_T_max 0.9702
_exptl_absorpt_correction_T_min 0.9139
_exptl_absorpt_correction_type multi-scan
_exptl_absorpt_process_details 'SADABS 2008/2'
_exptl_crystal_colour colorlesss
_exptl_crystal_density_diffrn 1.108
_exptl_crystal_description block
_exptl_crystal_F_000 2056
_exptl_crystal_size_max 0.15
_exptl_crystal_size_mid 0.15
_exptl_crystal_size_min 0.09
_refine_diff_density_max 0.306
_refine_diff_density_min -0.354
_refine_diff_density_rms 0.039
_refine_ls_extinction_method none
_refine_ls_goodness_of_fit_ref 1.015
_refine_ls_hydrogen_treatment constr
_refine_ls_matrix_type full
_refine_ls_number_parameters 660
_refine_ls_number_reflns 10683
_refine_ls_number_restraints 76
_refine_ls_restrained_S_all 1.016
_refine_ls_R_factor_all 0.0525
_refine_ls_R_factor_gt 0.0398
_refine_ls_shift/su_max 0.001
_refine_ls_shift/su_mean 0.000
_refine_ls_structure_factor_coef Fsqd
_refine_ls_weighting_details 'calc w=1/[\s^2^(Fo^2^)+(0.0371P)^2^+3.5779P] where P=(Fo^2^+2Fc^2^)/3'
_refine_ls_weighting_scheme calc
_refine_ls_wR_factor_gt 0.0926
_refine_ls_wR_factor_ref 0.0995
_reflns_number_gt 8776
_reflns_number_total 10683
_reflns_threshold_expression >2sigma(I)
_cod_data_source_file ic301543y_si_001_1.cif
_cod_data_source_block 5
_cod_original_sg_symbol_H-M 'P 21/c'
_cod_database_code 4330703

loop_
_symmetry_equiv_pos_as_xyz
'x, y, z'
'-x, y+1/2, -z+1/2'
'-x, -y, -z'
'x, -y-1/2, z-1/2'

loop_
_atom_site_label
_atom_site_type_symbol
_atom_site_fract_x
_atom_site_fract_y
_atom_site_fract_z
_atom_site_U_iso_or_equiv
_atom_site_adp_type
_atom_site_occupancy
_atom_site_symmetry_multiplicity
_atom_site_calc_flag
_atom_site_refinement_flags
_atom_site_disorder_assembly
_atom_site_disorder_group
Si1 Si 0.265636(19) 0.46775(3) 0.809411(17) 0.01565(9) Uani 1 1 d . . .
N1 N 0.33312(6) 0.38395(10) 0.81149(5) 0.0170(3) Uani 1 1 d . . .
N2 N 0.22536(6) 0.45037(10) 0.74130(5) 0.0175(3) Uani 1 1 d . . .
N3 N 0.25347(6) 0.54572(10) 0.86227(5) 0.0176(3) Uani 1 1 d . . .
C1 C 0.37074(7) 0.35697(12) 0.86630(6) 0.0178(3) Uani 1 1 d . . .
C2 C 0.42948(7) 0.41394(12) 0.88194(7) 0.0197(3) Uani 1 1 d . . .
C3 C 0.46508(8) 0.38506(13) 0.93395(7) 0.0242(3) Uani 1 1 d . . .
H3 H 0.5039 0.4247 0.9462 0.029 Uiso 1 1 calc R . .
C4 C 0.44495(8) 0.30005(14) 0.96792(7) 0.0272(4) Uani 1 1 d . . .
H4 H 0.4699 0.2813 1.0032 0.033 Uiso 1 1 calc R . .
C5 C 0.38830(8) 0.24180(14) 0.95062(7) 0.0255(3) Uani 1 1 d . . .
H5 H 0.3754 0.1823 0.9739 0.031 Uiso 1 1 calc R . .
C6 C 0.34978(7) 0.26847(12) 0.89980(7) 0.0204(3) Uani 1 1 d . . .
C7 C 0.46256(9) 0.61006(14) 0.87671(9) 0.0346(4) Uani 1 1 d . . .
H7A H 0.4790 0.6661 0.8506 0.052 Uiso 1 1 calc R . .
H7B H 0.4933 0.6029 0.9115 0.052 Uiso 1 1 calc R . .
H7C H 0.4185 0.6307 0.8890 0.052 Uiso 1 1 calc R . .
C8 C 0.45786(8) 0.50230(13) 0.84418(7) 0.0242(3) Uani 1 1 d . . .
H8 H 0.4274 0.5119 0.8083 0.029 Uiso 1 1 calc R . .
C9 C 0.52682(9) 0.47029(15) 0.82434(8) 0.0344(4) Uani 1 1 d . . .
H9A H 0.5240 0.3995 0.8047 0.052 Uiso 1 1 calc R . .
H9B H 0.5583 0.4659 0.8587 0.052 Uiso 1 1 calc R . .
H9C H 0.5421 0.5250 0.7970 0.052 Uiso 1 1 calc R . .
C10 C 0.26125(9) 0.13716(14) 0.93214(8) 0.0301(4) Uani 1 1 d . . .
H10A H 0.2176 0.1072 0.9197 0.045 Uiso 1 1 calc R . .
H10B H 0.2567 0.1858 0.9657 0.045 Uiso 1 1 calc R . .
H10C H 0.2917 0.0778 0.9436 0.045 Uiso 1 1 calc R . .
C11 C 0.28880(8) 0.20048(13) 0.88129(7) 0.0222(3) Uani 1 1 d . . .
H11 H 0.2532 0.2507 0.8652 0.027 Uiso 1 1 calc R . .
C12 C 0.30378(8) 0.11882(14) 0.83300(8) 0.0289(4) Uani 1 1 d . . .
H12A H 0.2640 0.0754 0.8229 0.043 Uiso 1 1 calc R . .
H12B H 0.3401 0.0709 0.8472 0.043 Uiso 1 1 calc R . .
H12C H 0.3168 0.1580 0.7980 0.043 Uiso 1 1 calc R . .
C13 C 0.35959(7) 0.34152(12) 0.75926(6) 0.0190(3) Uani 1 1 d . . .
C14 C 0.41448(8) 0.27988(13) 0.76012(7) 0.0241(3) Uani 1 1 d . . .
H14A H 0.4375 0.2627 0.7965 0.029 Uiso 1 1 calc R . .
H14B H 0.4303 0.2534 0.7243 0.029 Uiso 1 1 calc R . .
C15 C 0.32453(8) 0.36912(12) 0.70363(7) 0.0212(3) Uani 1 1 d . . .
H15 H 0.3472 0.3525 0.6693 0.025 Uiso 1 1 calc R . .
C16 C 0.26439(7) 0.41488(12) 0.69428(6) 0.0198(3) Uani 1 1 d . . .
C17 C 0.23550(8) 0.43411(15) 0.63264(7) 0.0270(4) Uani 1 1 d . . .
H17A H 0.2676 0.4112 0.6043 0.041 Uiso 1 1 calc R . .
H17B H 0.2257 0.5115 0.6273 0.041 Uiso 1 1 calc R . .
H17C H 0.1944 0.3921 0.6262 0.041 Uiso 1 1 calc R . .
C18 C 0.15360(7) 0.43894(12) 0.72767(6) 0.0183(3) Uani 1 1 d . . .
C19 C 0.12647(7) 0.33367(13) 0.72665(6) 0.0205(3) Uani 1 1 d . . .
C20 C 0.06102(8) 0.31975(14) 0.70397(7) 0.0241(3) Uani 1 1 d . . .
H20 H 0.0426 0.2487 0.7016 0.029 Uiso 1 1 calc R . .
C21 C 0.02253(8) 0.40704(14) 0.68493(7) 0.0262(4) Uani 1 1 d . . .
H21 H -0.0220 0.3962 0.6699 0.031 Uiso 1 1 calc R . .
C22 C 0.04916(8) 0.51008(14) 0.68786(7) 0.0243(3) Uani 1 1 d . . .
H22 H 0.0220 0.5701 0.6759 0.029 Uiso 1 1 calc R . .
C23 C 0.11527(7) 0.52864(13) 0.70803(6) 0.0205(3) Uani 1 1 d . . .
C24 C 0.12792(9) 0.17343(15) 0.79499(8) 0.0331(4) Uani 1 1 d . . .
H24A H 0.0850 0.1479 0.7777 0.050 Uiso 1 1 calc R . .
H24B H 0.1205 0.2228 0.8277 0.050 Uiso 1 1 calc R . .
H24C H 0.1544 0.1112 0.8095 0.050 Uiso 1 1 calc R . .
C25 C 0.16532(8) 0.23367(13) 0.74805(7) 0.0225(3) Uani 1 1 d . . .
H25 H 0.2088 0.2588 0.7667 0.027 Uiso 1 1 calc R . .
C26 C 0.18006(9) 0.15822(14) 0.69687(8) 0.0328(4) Uani 1 1 d . . .
H26A H 0.1382 0.1300 0.6788 0.049 Uiso 1 1 calc R . .
H26B H 0.2079 0.0977 0.7116 0.049 Uiso 1 1 calc R . .
H26C H 0.2036 0.1988 0.6674 0.049 Uiso 1 1 calc R . .
C27 C 0.13022(9) 0.69499(14) 0.64508(7) 0.0309(4) Uani 1 1 d . . .
H27A H 0.1501 0.6491 0.6157 0.046 Uiso 1 1 calc R . .
H27B H 0.1506 0.7672 0.6450 0.046 Uiso 1 1 calc R . .
H27C H 0.0823 0.7015 0.6356 0.046 Uiso 1 1 calc R . .
C28 C 0.14211(8) 0.64349(13) 0.70635(7) 0.0231(3) Uani 1 1 d . . .
H28 H 0.1912 0.6403 0.7157 0.028 Uiso 1 1 calc R . .
C29 C 0.11154(8) 0.71365(14) 0.75323(7) 0.0283(4) Uani 1 1 d . . .
H29A H 0.1302 0.7871 0.7521 0.042 Uiso 1 1 calc R . .
H29B H 0.1217 0.6817 0.7922 0.042 Uiso 1 1 calc R . .
H29C H 0.0632 0.7171 0.7454 0.042 Uiso 1 1 calc R . .
C30 C 0.21609(7) 0.62764(12) 0.88577(6) 0.0156(3) Uani 1 1 d . . .
C31 C 0.15836(7) 0.60488(12) 0.91698(6) 0.0174(3) Uani 1 1 d . . .
C32 C 0.11861(7) 0.69030(13) 0.93435(7) 0.0208(3) Uani 1 1 d . . .
H32 H 0.0800 0.6744 0.9548 0.025 Uiso 1 1 calc R . .
C33 C 0.13361(8) 0.79723(12) 0.92280(7) 0.0222(3) Uani 1 1 d . . .
H33 H 0.1034 0.8538 0.9309 0.027 Uiso 1 1 calc R . .
C34 C 0.19379(7) 0.81996(12) 0.89916(6) 0.0203(3) Uani 1 1 d . . .
H34 H 0.2059 0.8936 0.8933 0.024 Uiso 1 1 calc R . .
C35 C 0.23714(7) 0.73793(12) 0.88361(6) 0.0169(3) Uani 1 1 d . . .
C36 C 0.14102(7) 0.49206(12) 0.93572(6) 0.0169(3) Uani 1 1 d . . .
C37 C 0.18303(7) 0.43856(12) 0.97895(6) 0.0179(3) Uani 1 1 d . . .
C38 C 0.16680(7) 0.33466(12) 0.99629(6) 0.0203(3) Uani 1 1 d . . .
H38 H 0.1949 0.2993 1.0253 0.024 Uiso 1 1 calc R . .
C39 C 0.11064(7) 0.27964(12) 0.97274(6) 0.0200(3) Uani 1 1 d . . .
C40 C 0.06791(7) 0.33611(13) 0.93402(7) 0.0210(3) Uani 1 1 d . . .
H40 H 0.0284 0.3015 0.9189 0.025 Uiso 1 1 calc R . .
C41 C 0.08084(7) 0.44252(12) 0.91630(6) 0.0187(3) Uani 1 1 d . . .
C42 C 0.29479(8) 0.42448(14) 1.03923(8) 0.0299(4) Uani 1 1 d . . .
H42A H 0.3103 0.3742 1.0096 0.045 Uiso 1 1 calc R . .
H42B H 0.2764 0.3831 1.0713 0.045 Uiso 1 1 calc R . .
H42C H 0.3322 0.4687 1.0549 0.045 Uiso 1 1 calc R . .
C43 C 0.24108(7) 0.49835(12) 1.01098(6) 0.0198(3) Uani 1 1 d . . .
H43 H 0.2623 0.5455 0.9817 0.024 Uiso 1 1 calc R . .
C44 C 0.21395(8) 0.57231(14) 1.05823(7) 0.0267(4) Uani 1 1 d . . .
H44A H 0.1816 0.6231 1.0397 0.040 Uiso 1 1 calc R . .
H44B H 0.2507 0.6131 1.0779 0.040 Uiso 1 1 calc R . .
H44C H 0.1922 0.5280 1.0873 0.040 Uiso 1 1 calc R . .
C45 C 0.06318(9) 0.16718(15) 1.05126(8) 0.0337(4) Uani 1 1 d . . .
H45A H 0.0186 0.1985 1.0450 0.051 Uiso 1 1 calc R . .
H45B H 0.0895 0.2114 1.0798 0.051 Uiso 1 1 calc R . .
H45C H 0.0596 0.0930 1.0663 0.051 Uiso 1 1 calc R . .
C46 C 0.09691(8) 0.16502(13) 0.99344(7) 0.0230(3) Uani 1 1 d . . .
H46 H 0.1410 0.1287 1.0011 0.028 Uiso 1 1 calc R . .
C47 C 0.05711(10) 0.09593(14) 0.94828(8) 0.0339(4) Uani 1 1 d . . .
H47A H 0.0124 0.1266 0.9414 0.051 Uiso 1 1 calc R . .
H47B H 0.0537 0.0216 0.9631 0.051 Uiso 1 1 calc R . .
H47C H 0.0796 0.0952 0.9113 0.051 Uiso 1 1 calc R . .
C48 C -0.03138(8) 0.52895(15) 0.91942(7) 0.0289(4) Uani 1 1 d . . .
H48A H -0.0645 0.5733 0.8972 0.043 Uiso 1 1 calc R . .
H48B H -0.0140 0.5693 0.9541 0.043 Uiso 1 1 calc R . .
H48C H -0.0521 0.4614 0.9319 0.043 Uiso 1 1 calc R . .
C49 C 0.02578(7) 0.50212(13) 0.88028(7) 0.0217(3) Uani 1 1 d . . .
H49 H 0.0445 0.5721 0.8663 0.026 Uiso 1 1 calc R . .
C50 C -0.00047(9) 0.43842(14) 0.82677(7) 0.0291(4) Uani 1 1 d . . .
H50A H -0.0319 0.4835 0.8030 0.044 Uiso 1 1 calc R . .
H50B H -0.0232 0.3729 0.8396 0.044 Uiso 1 1 calc R . .
H50C H 0.0367 0.4177 0.8032 0.044 Uiso 1 1 calc R . .
C51 C 0.30745(7) 0.77598(11) 0.87624(6) 0.0174(3) Uani 1 1 d . . .
C52 C 0.33370(7) 0.79677(12) 0.82167(7) 0.0195(3) Uani 1 1 d . . .
C53 C 0.39518(8) 0.84829(12) 0.81982(7) 0.0209(3) Uani 1 1 d . . .
H53 H 0.4126 0.8615 0.7826 0.025 Uiso 1 1 calc R . .
C55 C 0.40568(7) 0.85879(12) 0.92425(7) 0.0200(3) Uani 1 1 d . . .
H55 H 0.4299 0.8803 0.9594 0.024 Uiso 1 1 calc R . .
C56 C 0.34484(7) 0.80582(12) 0.92835(6) 0.0184(3) Uani 1 1 d D . .
C57 C 0.33626(9) 0.69556(15) 0.72489(8) 0.0331(4) Uani 1 1 d . . .
H57A H 0.3082 0.6717 0.6907 0.050 Uiso 1 1 calc R . .
H57B H 0.3528 0.6320 0.7471 0.050 Uiso 1 1 calc R . .
H57C H 0.3740 0.7374 0.7116 0.050 Uiso 1 1 calc R . .
C58 C 0.29546(8) 0.76685(13) 0.76442(7) 0.0231(3) Uani 1 1 d . . .
H58 H 0.2556 0.7240 0.7747 0.028 Uiso 1 1 calc R . .
C59 C 0.27041(10) 0.86871(15) 0.73182(8) 0.0365(4) Uani 1 1 d . . .
H59A H 0.3084 0.9140 0.7225 0.055 Uiso 1 1 calc R . .
H59B H 0.2413 0.9097 0.7568 0.055 Uiso 1 1 calc R . .
H59C H 0.2455 0.8477 0.6953 0.055 Uiso 1 1 calc R . .
C54 C 0.43195(7) 0.88106(12) 0.87033(7) 0.0200(3) Uani 1 1 d D A .
C60 C 0.49879(8) 0.93771(13) 0.86493(7) 0.0247(3) Uani 1 1 d DU . .
H60 H 0.5148 0.9234 0.8249 0.030 Uiso 0.47(2) 1 calc PR A 1
H60' H 0.5188 0.9032 0.8304 0.030 Uiso 0.53(2) 1 calc PR A 2
C61 C 0.4922(5) 1.0614(5) 0.8736(7) 0.0432(18) Uani 0.47(2) 1 d PDU A 1
H61A H 0.5357 1.0959 0.8699 0.065 Uiso 0.47(2) 1 calc PR A 1
H61B H 0.4766 1.0762 0.9128 0.065 Uiso 0.47(2) 1 calc PR A 1
H61C H 0.4603 1.0908 0.8435 0.065 Uiso 0.47(2) 1 calc PR A 1
C62 C 0.5514(6) 0.8960(9) 0.9117(5) 0.0242(14) Uani 0.47(2) 1 d PDU A 1
H62A H 0.5936 0.9337 0.9070 0.036 Uiso 0.47(2) 1 calc PR A 1
H62B H 0.5577 0.8178 0.9065 0.036 Uiso 0.47(2) 1 calc PR A 1
H62C H 0.5362 0.9102 0.9511 0.036 Uiso 0.47(2) 1 calc PR A 1
C61' C 0.4893(4) 1.0568(5) 0.8486(5) 0.0383(15) Uani 0.53(2) 1 d PDU A 2
H61D H 0.4571 1.0629 0.8148 0.057 Uiso 0.53(2) 1 calc PR A 2
H61E H 0.5319 1.0878 0.8385 0.057 Uiso 0.53(2) 1 calc PR A 2
H61F H 0.4727 1.0964 0.8821 0.057 Uiso 0.53(2) 1 calc PR A 2
C62' C 0.5488(6) 0.9224(10) 0.9156(5) 0.039(2) Uani 0.53(2) 1 d PDU A 2
H62D H 0.5898 0.9613 0.9077 0.058 Uiso 0.53(2) 1 calc PR A 2
H62E H 0.5585 0.8448 0.9206 0.058 Uiso 0.53(2) 1 calc PR A 2
H62F H 0.5308 0.9509 0.9516 0.058 Uiso 0.53(2) 1 calc PR A 2
C63 C 0.30237(9) 0.87900(14) 1.02385(7) 0.0306(4) Uani 1 1 d D . .
H63A H 0.3401 0.9294 1.0272 0.046 Uiso 1 1 calc R . .
H63B H 0.2903 0.8574 1.0633 0.046 Uiso 1 1 calc R . .
H63C H 0.2644 0.9147 1.0031 0.046 Uiso 1 1 calc R . .
C64 C 0.32182(7) 0.77826(12) 0.98947(6) 0.0204(3) Uani 1 1 d D . .
H64 H 0.2813 0.7315 0.9839 0.024 Uiso 1 1 calc R . .
C65 C 0.37459(8) 0.71276(15) 1.02509(7) 0.0290(4) Uani 1 1 d D . .
H65A H 0.3864 0.6484 1.0026 0.044 Uiso 1 1 calc R . .
H65B H 0.3569 0.6901 1.0624 0.044 Uiso 1 1 calc R . .
H65C H 0.4142 0.7578 1.0331 0.044 Uiso 1 1 calc R . .

loop_
_atom_site_aniso_label
_atom_site_aniso_U_11
_atom_site_aniso_U_22
_atom_site_aniso_U_33
_atom_site_aniso_U_23
_atom_site_aniso_U_13
_atom_site_aniso_U_12
Si1 0.01616(19) 0.0151(2) 0.0156(2) -0.00023(15) 0.00011(15) 0.00017(15)
N1 0.0175(6) 0.0167(6) 0.0168(6) -0.0011(5) 0.0003(5) 0.0015(5)
N2 0.0169(6) 0.0199(6) 0.0158(6) -0.0008(5) 0.0010(5) -0.0007(5)
N3 0.0177(6) 0.0173(6) 0.0180(6) 0.0009(5) 0.0014(5) -0.0011(5)
C1 0.0179(7) 0.0180(7) 0.0176(7) -0.0022(6) 0.0017(6) 0.0049(6)
C2 0.0184(7) 0.0187(8) 0.0221(8) -0.0042(6) 0.0013(6) 0.0038(6)
C3 0.0179(8) 0.0272(8) 0.0273(8) -0.0036(7) -0.0019(6) 0.0017(6)
C4 0.0241(8) 0.0346(9) 0.0224(8) 0.0032(7) -0.0038(6) 0.0050(7)
C5 0.0241(8) 0.0272(9) 0.0253(8) 0.0061(7) 0.0029(7) 0.0029(7)
C6 0.0185(7) 0.0205(8) 0.0223(8) -0.0013(6) 0.0024(6) 0.0049(6)
C7 0.0338(10) 0.0216(9) 0.0481(11) -0.0043(8) 0.0002(8) 0.0003(7)
C8 0.0224(8) 0.0213(8) 0.0286(8) 0.0011(7) -0.0012(7) -0.0015(6)
C9 0.0309(9) 0.0302(9) 0.0430(11) 0.0002(8) 0.0116(8) -0.0037(8)
C10 0.0294(9) 0.0266(9) 0.0349(9) 0.0032(7) 0.0077(7) -0.0025(7)
C11 0.0187(7) 0.0208(8) 0.0271(8) 0.0033(6) 0.0023(6) 0.0012(6)
C12 0.0265(9) 0.0261(9) 0.0344(9) -0.0038(7) 0.0035(7) -0.0039(7)
C13 0.0209(8) 0.0167(7) 0.0197(7) -0.0022(6) 0.0040(6) -0.0021(6)
C14 0.0264(8) 0.0229(8) 0.0235(8) -0.0031(6) 0.0046(6) 0.0026(7)
C15 0.0227(8) 0.0233(8) 0.0181(7) -0.0024(6) 0.0055(6) -0.0017(6)
C16 0.0216(8) 0.0197(8) 0.0181(7) -0.0007(6) 0.0025(6) -0.0030(6)
C17 0.0268(9) 0.0370(10) 0.0174(8) 0.0017(7) 0.0031(6) 0.0006(7)
C18 0.0162(7) 0.0252(8) 0.0135(7) -0.0013(6) -0.0006(6) -0.0015(6)
C19 0.0207(8) 0.0267(8) 0.0140(7) -0.0021(6) 0.0012(6) -0.0012(6)
C20 0.0233(8) 0.0291(9) 0.0201(8) -0.0025(7) 0.0020(6) -0.0072(7)
C21 0.0186(8) 0.0401(10) 0.0194(8) -0.0013(7) -0.0023(6) -0.0019(7)
C22 0.0210(8) 0.0333(9) 0.0182(8) 0.0019(7) -0.0012(6) 0.0031(7)
C23 0.0209(8) 0.0268(8) 0.0137(7) 0.0000(6) 0.0011(6) 0.0006(6)
C24 0.0292(9) 0.0344(10) 0.0357(10) 0.0097(8) 0.0022(7) -0.0043(8)
C25 0.0227(8) 0.0219(8) 0.0228(8) -0.0003(6) -0.0003(6) -0.0030(6)
C26 0.0379(10) 0.0270(9) 0.0330(9) -0.0067(8) -0.0020(8) 0.0015(8)
C27 0.0347(9) 0.0307(9) 0.0272(9) 0.0070(7) 0.0004(7) 0.0021(8)
C28 0.0211(8) 0.0249(8) 0.0228(8) 0.0032(7) -0.0025(6) 0.0023(6)
C29 0.0284(9) 0.0283(9) 0.0280(9) -0.0003(7) -0.0014(7) 0.0037(7)
C30 0.0153(7) 0.0173(7) 0.0140(7) -0.0008(6) -0.0024(5) 0.0015(6)
C31 0.0172(7) 0.0187(7) 0.0159(7) -0.0006(6) -0.0021(6) -0.0010(6)
C32 0.0156(7) 0.0241(8) 0.0228(8) -0.0013(6) 0.0023(6) -0.0004(6)
C33 0.0196(8) 0.0193(8) 0.0278(8) -0.0022(6) 0.0016(6) 0.0036(6)
C34 0.0226(8) 0.0153(7) 0.0228(8) 0.0005(6) -0.0011(6) -0.0002(6)
C35 0.0169(7) 0.0188(7) 0.0149(7) 0.0012(6) -0.0008(6) -0.0001(6)
C36 0.0174(7) 0.0177(7) 0.0159(7) -0.0011(6) 0.0040(6) -0.0004(6)
C37 0.0170(7) 0.0199(8) 0.0170(7) -0.0024(6) 0.0027(6) 0.0000(6)
C38 0.0200(8) 0.0215(8) 0.0191(7) 0.0012(6) -0.0007(6) 0.0021(6)
C39 0.0218(8) 0.0200(8) 0.0185(7) -0.0004(6) 0.0042(6) -0.0016(6)
C40 0.0194(8) 0.0233(8) 0.0203(8) -0.0010(6) 0.0011(6) -0.0046(6)
C41 0.0194(7) 0.0209(8) 0.0161(7) 0.0000(6) 0.0027(6) -0.0016(6)
C42 0.0251(9) 0.0281(9) 0.0352(9) -0.0008(7) -0.0099(7) -0.0011(7)
C43 0.0196(7) 0.0206(8) 0.0189(7) 0.0006(6) -0.0004(6) -0.0019(6)
C44 0.0251(8) 0.0308(9) 0.0241(8) -0.0056(7) -0.0003(7) -0.0044(7)
C45 0.0433(11) 0.0281(9) 0.0304(9) 0.0033(7) 0.0086(8) -0.0066(8)
C46 0.0228(8) 0.0210(8) 0.0251(8) 0.0029(6) 0.0012(6) -0.0015(6)
C47 0.0460(11) 0.0231(9) 0.0324(9) 0.0016(7) -0.0002(8) -0.0099(8)
C48 0.0225(8) 0.0378(10) 0.0262(9) 0.0012(7) -0.0006(7) 0.0045(7)
C49 0.0209(8) 0.0233(8) 0.0209(8) 0.0020(6) -0.0003(6) -0.0022(6)
C50 0.0305(9) 0.0317(9) 0.0242(8) 0.0006(7) -0.0046(7) -0.0004(7)
C51 0.0176(7) 0.0125(7) 0.0222(8) 0.0006(6) 0.0012(6) 0.0003(6)
C52 0.0229(8) 0.0139(7) 0.0218(8) 0.0004(6) 0.0022(6) 0.0006(6)
C53 0.0237(8) 0.0183(8) 0.0214(8) 0.0022(6) 0.0059(6) -0.0008(6)
C55 0.0202(8) 0.0180(7) 0.0217(8) -0.0018(6) -0.0008(6) -0.0011(6)
C56 0.0184(7) 0.0152(7) 0.0218(8) -0.0006(6) 0.0029(6) 0.0019(6)
C57 0.0349(10) 0.0382(10) 0.0269(9) -0.0095(8) 0.0073(7) -0.0104(8)
C58 0.0261(8) 0.0235(8) 0.0199(8) 0.0010(6) 0.0022(6) -0.0057(7)
C59 0.0467(11) 0.0315(10) 0.0295(9) 0.0063(8) -0.0118(8) -0.0072(8)
C54 0.0195(7) 0.0153(7) 0.0255(8) 0.0008(6) 0.0035(6) 0.0005(6)
C60 0.0221(8) 0.0236(8) 0.0289(8) 0.0005(7) 0.0057(6) -0.0042(6)
C61 0.030(2) 0.0233(15) 0.076(5) 0.006(3) 0.001(4) -0.0036(17)
C62 0.020(2) 0.024(3) 0.028(2) -0.002(2) 0.0055(15) -0.005(2)
C61' 0.027(2) 0.0260(17) 0.062(4) 0.005(2) 0.009(3) -0.0074(16)
C62' 0.028(3) 0.049(5) 0.038(3) 0.007(3) -0.002(2) -0.017(3)
C63 0.0368(10) 0.0313(9) 0.0243(8) -0.0037(7) 0.0078(7) -0.0027(8)
C64 0.0179(7) 0.0232(8) 0.0202(8) -0.0003(6) 0.0017(6) -0.0036(6)
C65 0.0226(8) 0.0392(10) 0.0251(8) 0.0079(7) 0.0003(7) -0.0020(7)

loop_
_atom_type_symbol
_atom_type_description
_atom_type_scat_dispersion_real
_atom_type_scat_dispersion_imag
_atom_type_scat_source
C C 0.0033 0.0016 'International Tables Vol C Tables 4.2.6.8 and 6.1.1.4'
H H 0.0000 0.0000 'International Tables Vol C Tables 4.2.6.8 and 6.1.1.4'
N N 0.0061 0.0033 'International Tables Vol C Tables 4.2.6.8 and 6.1.1.4'
Si Si 0.0817 0.0704 'International Tables Vol C Tables 4.2.6.8 and 6.1.1.4'

loop_
_geom_angle_atom_site_label_1
_geom_angle_atom_site_label_2
_geom_angle_atom_site_label_3
_geom_angle
N3 Si1 N1 120.58(6)
N3 Si1 N2 132.86(6)
N1 Si1 N2 106.44(6)
C13 N1 C1 115.28(11)
C13 N1 Si1 122.24(10)
C1 N1 Si1 122.33(10)
C16 N2 C18 112.93(11)
C16 N2 Si1 117.42(10)
C18 N2 Si1 127.54(10)
C30 N3 Si1 148.68(11)
C2 C1 C6 121.63(13)
C2 C1 N1 119.40(13)
C6 C1 N1 118.78(13)
C3 C2 C1 118.17(14)
C3 C2 C8 118.12(14)
C1 C2 C8 123.67(13)
C4 C3 C2 121.15(15)
C4 C3 H3 119.4
C2 C3 H3 119.4
C3 C4 C5 119.92(15)
C3 C4 H4 120.0
C5 C4 H4 120.0
C4 C5 C6 121.55(15)
C4 C5 H5 119.2
C6 C5 H5 119.2
C5 C6 C1 117.47(14)
C5 C6 C11 120.00(14)
C1 C6 C11 122.49(13)
C8 C7 H7A 109.5
C8 C7 H7B 109.5
H7A C7 H7B 109.5
C8 C7 H7C 109.5
H7A C7 H7C 109.5
H7B C7 H7C 109.5
C2 C8 C7 111.38(14)
C2 C8 C9 111.04(13)
C7 C8 C9 109.60(14)
C2 C8 H8 108.2
C7 C8 H8 108.2
C9 C8 H8 108.2
C8 C9 H9A 109.5
C8 C9 H9B 109.5
H9A C9 H9B 109.5
C8 C9 H9C 109.5
H9A C9 H9C 109.5
H9B C9 H9C 109.5
C11 C10 H10A 109.5
C11 C10 H10B 109.5
H10A C10 H10B 109.5
C11 C10 H10C 109.5
H10A C10 H10C 109.5
H10B C10 H10C 109.5
C6 C11 C10 113.17(13)
C6 C11 C12 111.66(13)
C10 C11 C12 107.70(13)
C6 C11 H11 108.0
C10 C11 H11 108.0
C12 C11 H11 108.0
C11 C12 H12A 109.5
C11 C12 H12B 109.5
H12A C12 H12B 109.5
C11 C12 H12C 109.5
H12A C12 H12C 109.5
H12B C12 H12C 109.5
C14 C13 N1 122.84(14)
C14 C13 C15 120.23(14)
N1 C13 C15 116.93(13)
C13 C14 H14A 120.0
C13 C14 H14B 120.0
H14A C14 H14B 120.0
C16 C15 C13 128.65(14)
C16 C15 H15 115.7
C13 C15 H15 115.7
C15 C16 N2 122.65(13)
C15 C16 C17 120.67(14)
N2 C16 C17 116.66(13)
C16 C17 H17A 109.5
C16 C17 H17B 109.5
H17A C17 H17B 109.5
C16 C17 H17C 109.5
H17A C17 H17C 109.5
H17B C17 H17C 109.5
C23 C18 C19 120.89(13)
C23 C18 N2 120.52(13)
C19 C18 N2 117.97(13)
C20 C19 C18 118.44(14)
C20 C19 C25 118.33(14)
C18 C19 C25 123.21(13)
C21 C20 C19 121.37(15)
C21 C20 H20 119.3
C19 C20 H20 119.3
C22 C21 C20 119.48(14)
C22 C21 H21 120.3
C20 C21 H21 120.3
C21 C22 C23 121.72(15)
C21 C22 H22 119.1
C23 C22 H22 119.1
C22 C23 C18 118.01(14)
C22 C23 C28 118.52(14)
C18 C23 C28 123.45(13)
C25 C24 H24A 109.5
C25 C24 H24B 109.5
H24A C24 H24B 109.5
C25 C24 H24C 109.5
H24A C24 H24C 109.5
H24B C24 H24C 109.5
C19 C25 C26 111.45(13)
C19 C25 C24 110.46(13)
C26 C25 C24 111.16(14)
C19 C25 H25 107.9
C26 C25 H25 107.9
C24 C25 H25 107.9
C25 C26 H26A 109.5
C25 C26 H26B 109.5
H26A C26 H26B 109.5
C25 C26 H26C 109.5
H26A C26 H26C 109.5
H26B C26 H26C 109.5
C28 C27 H27A 109.5
C28 C27 H27B 109.5
H27A C27 H27B 109.5
C28 C27 H27C 109.5
H27A C27 H27C 109.5
H27B C27 H27C 109.5
C23 C28 C29 110.52(13)
C23 C28 C27 111.77(13)
C29 C28 C27 110.60(13)
C23 C28 H28 107.9
C29 C28 H28 107.9
C27 C28 H28 107.9
C28 C29 H29A 109.5
C28 C29 H29B 109.5
H29A C29 H29B 109.5
C28 C29 H29C 109.5
H29A C29 H29C 109.5
H29B C29 H29C 109.5
N3 C30 C35 120.76(13)
N3 C30 C31 121.81(13)
C35 C30 C31 117.24(13)
C32 C31 C30 119.48(14)
C32 C31 C36 118.11(13)
C30 C31 C36 122.27(13)
C33 C32 C31 122.05(14)
C33 C32 H32 119.0
C31 C32 H32 119.0
C32 C33 C34 118.29(14)
C32 C33 H33 120.9
C34 C33 H33 120.9
C33 C34 C35 121.88(14)
C33 C34 H34 119.1
C35 C34 H34 119.1
C34 C35 C30 119.33(13)
C34 C35 C51 114.12(13)
C30 C35 C51 125.63(13)
C41 C36 C37 118.97(13)
C41 C36 C31 121.56(13)
C37 C36 C31 119.13(13)
C38 C37 C36 119.01(13)
C38 C37 C43 119.72(13)
C36 C37 C43 120.94(13)
C37 C38 C39 122.55(14)
C37 C38 H38 118.7
C39 C38 H38 118.7
C40 C39 C38 117.39(14)
C40 C39 C46 123.19(14)
C38 C39 C46 119.30(13)
C39 C40 C41 122.35(14)
C39 C40 H40 118.8
C41 C40 H40 118.8
C40 C41 C36 119.16(14)
C40 C41 C49 117.57(13)
C36 C41 C49 123.10(13)
C43 C42 H42A 109.5
C43 C42 H42B 109.5
H42A C42 H42B 109.5
C43 C42 H42C 109.5
H42A C42 H42C 109.5
H42B C42 H42C 109.5
C42 C43 C37 114.64(13)
C42 C43 C44 109.36(13)
C37 C43 C44 109.03(12)
C42 C43 H43 107.9
C37 C43 H43 107.9
C44 C43 H43 107.9
C43 C44 H44A 109.5
C43 C44 H44B 109.5
H44A C44 H44B 109.5
C43 C44 H44C 109.5
H44A C44 H44C 109.5
H44B C44 H44C 109.5
C46 C45 H45A 109.5
C46 C45 H45B 109.5
H45A C45 H45B 109.5
C46 C45 H45C 109.5
H45A C45 H45C 109.5
H45B C45 H45C 109.5
C45 C46 C39 110.61(13)
C45 C46 C47 110.50(14)
C39 C46 C47 114.04(13)
C45 C46 H46 107.1
C39 C46 H46 107.1
C47 C46 H46 107.1
C46 C47 H47A 109.5
C46 C47 H47B 109.5
H47A C47 H47B 109.5
C46 C47 H47C 109.5
H47A C47 H47C 109.5
H47B C47 H47C 109.5
C49 C48 H48A 109.5
C49 C48 H48B 109.5
H48A C48 H48B 109.5
C49 C48 H48C 109.5
H48A C48 H48C 109.5
H48B C48 H48C 109.5
C50 C49 C41 112.97(13)
C50 C49 C48 109.86(13)
C41 C49 C48 109.76(12)
C50 C49 H49 108.0
C41 C49 H49 108.0
C48 C49 H49 108.0
C49 C50 H50A 109.5
C49 C50 H50B 109.5
H50A C50 H50B 109.5
C49 C50 H50C 109.5
H50A C50 H50C 109.5
H50B C50 H50C 109.5
C52 C51 C56 119.02(13)
C52 C51 C35 124.04(13)
C56 C51 C35 116.36(13)
C53 C52 C51 119.45(14)
C53 C52 C58 119.41(13)
C51 C52 C58 121.12(13)
C54 C53 C52 122.56(14)
C54 C53 H53 118.7
C52 C53 H53 118.7
C54 C55 C56 122.10(14)
C54 C55 H55 119.0
C56 C55 H55 119.0
C55 C56 C51 119.43(13)
C55 C56 C64 118.56(13)
C51 C56 C64 121.97(13)
C58 C57 H57A 109.5
C58 C57 H57B 109.5
H57A C57 H57B 109.5
C58 C57 H57C 109.5
H57A C57 H57C 109.5
H57B C57 H57C 109.5
C52 C58 C59 110.72(13)
C52 C58 C57 112.36(13)
C59 C58 C57 111.03(14)
C52 C58 H58 107.5
C59 C58 H58 107.5
C57 C58 H58 107.5
C58 C59 H59A 109.5
C58 C59 H59B 109.5
H59A C59 H59B 109.5
C58 C59 H59C 109.5
H59A C59 H59C 109.5
H59B C59 H59C 109.5
C53 C54 C55 117.40(14)
C53 C54 C60 119.70(14)
C55 C54 C60 122.90(14)
C62' C60 C61' 112.2(4)
C62' C60 C54 115.9(6)
C61' C60 C54 111.1(3)
C62' C60 C61 94.9(5)
C61' C60 C61 21.4(3)
C54 C60 C61 111.0(4)
C62' C60 C62 12.8(7)
C61' C60 C62 124.0(5)
C54 C60 C62 111.4(6)
C61 C60 C62 107.5(5)
C62' C60 H60 116.2
C61' C60 H60 89.5
C54 C60 H60 109.0
C61 C60 H60 109.0
C62 C60 H60 109.0
C62' C60 H60' 105.5
C61' C60 H60' 105.5
C54 C60 H60' 105.5
C61 C60 H60' 124.1
C62 C60 H60' 96.2
H60 C60 H60' 16.5
C60 C61 H61A 109.5
C60 C61 H61B 109.5
H61A C61 H61B 109.5
C60 C61 H61C 109.5
H61A C61 H61C 109.5
H61B C61 H61C 109.5
C60 C62 H62A 109.5
C60 C62 H62B 109.5
H62A C62 H62B 109.5
C60 C62 H62C 109.5
H62A C62 H62C 109.5
H62B C62 H62C 109.5
C60 C61' H61D 109.5
C60 C61' H61E 109.5
H61D C61' H61E 109.5
C60 C61' H61F 109.5
H61D C61' H61F 109.5
H61E C61' H61F 109.5
C60 C62' H62D 109.5
C60 C62' H62E 109.5
H62D C62' H62E 109.5
C60 C62' H62F 109.5
H62D C62' H62F 109.5
H62E C62' H62F 109.5
C64 C63 H63A 109.5
C64 C63 H63B 109.5
H63A C63 H63B 109.5
C64 C63 H63C 109.5
H63A C63 H63C 109.5
H63B C63 H63C 109.5
C65 C64 C63 110.34(13)
C65 C64 C56 111.16(12)
C63 C64 C56 112.67(13)
C65 C64 H64 107.5
C63 C64 H64 107.5
C56 C64 H64 107.5
C64 C65 H65A 109.5
C64 C65 H65B 109.5
H65A C65 H65B 109.5
C64 C65 H65C 109.5
H65A C65 H65C 109.5
H65B C65 H65C 109.5

loop_
_geom_bond_atom_site_label_1
_geom_bond_atom_site_label_2
_geom_bond_distance
Si1 N3 1.5698(13)
Si1 N1 1.7051(13)
Si1 N2 1.7206(13)
N1 C13 1.4300(19)
N1 C1 1.4596(18)
N2 C16 1.4328(19)
N2 C18 1.4674(18)
N3 C30 1.3848(18)
C1 C2 1.403(2)
C1 C6 1.409(2)
C2 C3 1.394(2)
C2 C8 1.519(2)
C3 C4 1.377(2)
C3 H3 0.9500
C4 C5 1.385(2)
C4 H4 0.9500
C5 C6 1.394(2)
C5 H5 0.9500
C6 C11 1.525(2)
C7 C8 1.520(2)
C7 H7A 0.9800
C7 H7B 0.9800
C7 H7C 0.9800
C8 C9 1.537(2)
C8 H8 1.0000
C9 H9A 0.9800
C9 H9B 0.9800
C9 H9C 0.9800
C10 C11 1.527(2)
C10 H10A 0.9800
C10 H10B 0.9800
C10 H10C 0.9800
C11 C12 1.533(2)
C11 H11 1.0000
C12 H12A 0.9800
C12 H12B 0.9800
C12 H12C 0.9800
C13 C14 1.340(2)
C13 C15 1.454(2)
C14 H14A 0.9500
C14 H14B 0.9500
C15 C16 1.342(2)
C15 H15 0.9500
C16 C17 1.506(2)
C17 H17A 0.9800
C17 H17B 0.9800
C17 H17C 0.9800
C18 C23 1.406(2)
C18 C19 1.407(2)
C19 C20 1.398(2)
C19 C25 1.524(2)
C20 C21 1.380(2)
C20 H20 0.9500
C21 C22 1.378(2)
C21 H21 0.9500
C22 C23 1.402(2)
C22 H22 0.9500
C23 C28 1.516(2)
C24 C25 1.534(2)
C24 H24A 0.9800
C24 H24B 0.9800
C24 H24C 0.9800
C25 C26 1.533(2)
C25 H25 1.0000
C26 H26A 0.9800
C26 H26B 0.9800
C26 H26C 0.9800
C27 C28 1.538(2)
C27 H27A 0.9800
C27 H27B 0.9800
C27 H27C 0.9800
C28 C29 1.530(2)
C28 H28 1.0000
C29 H29A 0.9800
C29 H29B 0.9800
C29 H29C 0.9800
C30 C35 1.425(2)
C30 C31 1.426(2)
C31 C32 1.393(2)
C31 C36 1.501(2)
C32 C33 1.380(2)
C32 H32 0.9500
C33 C34 1.383(2)
C33 H33 0.9500
C34 C35 1.394(2)
C34 H34 0.9500
C35 C51 1.510(2)
C36 C41 1.405(2)
C36 C37 1.422(2)
C37 C38 1.384(2)
C37 C43 1.530(2)
C38 C39 1.398(2)
C38 H38 0.9500
C39 C40 1.383(2)
C39 C46 1.519(2)
C40 C41 1.400(2)
C40 H40 0.9500
C41 C49 1.528(2)
C42 C43 1.527(2)
C42 H42A 0.9800
C42 H42B 0.9800
C42 H42C 0.9800
C43 C44 1.534(2)
C43 H43 1.0000
C44 H44A 0.9800
C44 H44B 0.9800
C44 H44C 0.9800
C45 C46 1.516(2)
C45 H45A 0.9800
C45 H45B 0.9800
C45 H45C 0.9800
C46 C47 1.526(2)
C46 H46 1.0000
C47 H47A 0.9800
C47 H47B 0.9800
C47 H47C 0.9800
C48 C49 1.532(2)
C48 H48A 0.9800
C48 H48B 0.9800
C48 H48C 0.9800
C49 C50 1.518(2)
C49 H49 1.0000
C50 H50A 0.9800
C50 H50B 0.9800
C50 H50C 0.9800
C51 C52 1.402(2)
C51 C56 1.416(2)
C52 C53 1.394(2)
C52 C58 1.520(2)
C53 C54 1.390(2)
C53 H53 0.9500
C55 C54 1.392(2)
C55 C56 1.396(2)
C55 H55 0.9500
C56 C64 1.530(2)
C57 C58 1.531(2)
C57 H57A 0.9800
C57 H57B 0.9800
C57 H57C 0.9800
C58 C59 1.528(2)
C58 H58 1.0000
C59 H59A 0.9800
C59 H59B 0.9800
C59 H59C 0.9800
C54 C60 1.528(2)
C60 C62' 1.498(8)
C60 C61' 1.522(6)
C60 C61 1.543(7)
C60 C62 1.544(8)
C60 H60 1.0000
C60 H60' 1.0000
C61 H61A 0.9800
C61 H61B 0.9800
C61 H61C 0.9800
C62 H62A 0.9800
C62 H62B 0.9800
C62 H62C 0.9800
C61' H61D 0.9800
C61' H61E 0.9800
C61' H61F 0.9800
C62' H62D 0.9800
C62' H62E 0.9800
C62' H62F 0.9800
C63 C64 1.530(2)
C63 H63A 0.9800
C63 H63B 0.9800
C63 H63C 0.9800
C64 C65 1.529(2)
C64 H64 1.0000
C65 H65A 0.9800
C65 H65B 0.9800
C65 H65C 0.9800

loop_
_geom_torsion_atom_site_label_1
_geom_torsion_atom_site_label_2
_geom_torsion_atom_site_label_3
_geom_torsion_atom_site_label_4
_geom_torsion
N3 Si1 N1 C13 -157.31(11)
N2 Si1 N1 C13 19.16(13)
N3 Si1 N1 C1 18.10(14)
N2 Si1 N1 C1 -165.43(11)
N3 Si1 N2 C16 149.90(11)
N1 Si1 N2 C16 -25.95(12)
N3 Si1 N2 C18 -47.91(16)
N1 Si1 N2 C18 136.24(12)
N1 Si1 N3 C30 175.53(19)
N2 Si1 N3 C30 0.2(2)
C13 N1 C1 C2 77.83(17)
Si1 N1 C1 C2 -97.88(14)
C13 N1 C1 C6 -97.23(16)
Si1 N1 C1 C6 87.06(15)
C6 C1 C2 C3 -3.9(2)
N1 C1 C2 C3 -178.79(13)
C6 C1 C2 C8 173.64(14)
N1 C1 C2 C8 -1.3(2)
C1 C2 C3 C4 2.7(2)
C8 C2 C3 C4 -174.93(15)
C2 C3 C4 C5 -0.2(2)
C3 C4 C5 C6 -1.4(2)
C4 C5 C6 C1 0.3(2)
C4 C5 C6 C11 178.32(15)
C2 C1 C6 C5 2.4(2)
N1 C1 C6 C5 177.34(13)
C2 C1 C6 C11 -175.60(14)
N1 C1 C6 C11 -0.7(2)
C3 C2 C8 C7 -62.66(18)
C1 C2 C8 C7 119.82(16)
C3 C2 C8 C9 59.79(19)
C1 C2 C8 C9 -117.72(16)
C5 C6 C11 C10 22.3(2)
C1 C6 C11 C10 -159.79(14)
C5 C6 C11 C12 -99.47(17)
C1 C6 C11 C12 78.49(18)
C1 N1 C13 C14 1.0(2)
Si1 N1 C13 C14 176.68(12)
C1 N1 C13 C15 -178.36(13)
Si1 N1 C13 C15 -2.65(18)
C14 C13 C15 C16 168.87(16)
N1 C13 C15 C16 -11.8(2)
C13 C15 C16 N2 3.6(3)
C13 C15 C16 C17 -178.12(15)
C18 N2 C16 C15 -147.25(15)
Si1 N2 C16 C15 17.48(19)
C18 N2 C16 C17 34.40(18)
Si1 N2 C16 C17 -160.87(11)
C16 N2 C18 C23 -98.68(16)
Si1 N2 C18 C23 98.47(15)
C16 N2 C18 C19 72.35(16)
Si1 N2 C18 C19 -90.50(16)
C23 C18 C19 C20 1.9(2)
N2 C18 C19 C20 -169.09(13)
C23 C18 C19 C25 -179.22(13)
N2 C18 C19 C25 9.8(2)
C18 C19 C20 C21 -2.4(2)
C25 C19 C20 C21 178.66(14)
C19 C20 C21 C22 0.5(2)
C20 C21 C22 C23 2.0(2)
C21 C22 C23 C18 -2.5(2)
C21 C22 C23 C28 176.23(14)
C19 C18 C23 C22 0.5(2)
N2 C18 C23 C22 171.23(13)
C19 C18 C23 C28 -178.17(14)
N2 C18 C23 C28 -7.4(2)
C20 C19 C25 C26 67.91(18)
C18 C19 C25 C26 -110.97(17)
C20 C19 C25 C24 -56.18(18)
C18 C19 C25 C24 124.94(16)
C22 C23 C28 C29 71.56(17)
C18 C23 C28 C29 -109.81(16)
C22 C23 C28 C27 -52.08(19)
C18 C23 C28 C27 126.55(16)
Si1 N3 C30 C35 -97.7(2)
Si1 N3 C30 C31 87.4(2)
N3 C30 C31 C32 -173.30(13)
C35 C30 C31 C32 11.6(2)
N3 C30 C31 C36 11.0(2)
C35 C30 C31 C36 -164.06(13)
C30 C31 C32 C33 -0.6(2)
C36 C31 C32 C33 175.20(14)
C31 C32 C33 C34 -7.3(2)
C32 C33 C34 C35 4.0(2)
C33 C34 C35 C30 7.2(2)
C33 C34 C35 C51 -162.42(14)
N3 C30 C35 C34 170.08(13)
C31 C30 C35 C34 -14.8(2)
N3 C30 C35 C51 -21.6(2)
C31 C30 C35 C51 153.58(13)
C32 C31 C36 C41 64.03(19)
C30 C31 C36 C41 -120.25(16)
C32 C31 C36 C37 -109.16(16)
C30 C31 C36 C37 66.56(19)
C41 C36 C37 C38 6.4(2)
C31 C36 C37 C38 179.80(13)
C41 C36 C37 C43 -166.94(13)
C31 C36 C37 C43 6.4(2)
C36 C37 C38 C39 0.3(2)
C43 C37 C38 C39 173.73(14)
C37 C38 C39 C40 -4.9(2)
C37 C38 C39 C46 179.05(14)
C38 C39 C40 C41 2.9(2)
C46 C39 C40 C41 178.77(14)
C39 C40 C41 C36 3.7(2)
C39 C40 C41 C49 -171.71(14)
C37 C36 C41 C40 -8.3(2)
C31 C36 C41 C40 178.46(13)
C37 C36 C41 C49 166.80(13)
C31 C36 C41 C49 -6.4(2)
C38 C37 C43 C42 26.8(2)
C36 C37 C43 C42 -159.85(14)
C38 C37 C43 C44 -96.14(16)
C36 C37 C43 C44 77.19(17)
C40 C39 C46 C45 -94.24(18)
C38 C39 C46 C45 81.56(18)
C40 C39 C46 C47 31.0(2)
C38 C39 C46 C47 -153.17(15)
C40 C41 C49 C50 -52.65(18)
C36 C41 C49 C50 132.14(15)
C40 C41 C49 C48 70.32(18)
C36 C41 C49 C48 -104.89(16)
C34 C35 C51 C52 -100.53(17)
C30 C35 C51 C52 90.61(19)
C34 C35 C51 C56 70.59(17)
C30 C35 C51 C56 -98.27(17)
C56 C51 C52 C53 -1.4(2)
C35 C51 C52 C53 169.54(14)
C56 C51 C52 C58 -179.70(13)
C35 C51 C52 C58 -8.8(2)
C51 C52 C53 C54 -0.4(2)
C58 C52 C53 C54 177.94(14)
C54 C55 C56 C51 -1.7(2)
C54 C55 C56 C64 176.19(14)
C52 C51 C56 C55 2.4(2)
C35 C51 C56 C55 -169.21(13)
C52 C51 C56 C64 -175.42(13)
C35 C51 C56 C64 13.0(2)
C53 C52 C58 C59 -68.90(19)
C51 C52 C58 C59 109.44(17)
C53 C52 C58 C57 55.87(19)
C51 C52 C58 C57 -125.79(16)
C52 C53 C54 C55 1.2(2)
C52 C53 C54 C60 -179.64(14)
C56 C55 C54 C53 -0.1(2)
C56 C55 C54 C60 -179.25(14)
C53 C54 C60 C62' -151.2(6)
C55 C54 C60 C62' 27.9(6)
C53 C54 C60 C61' 79.1(5)
C55 C54 C60 C61' -101.8(5)
C53 C54 C60 C61 102.0(6)
C55 C54 C60 C61 -78.8(6)
C53 C54 C60 C62 -138.2(5)
C55 C54 C60 C62 41.0(5)
C55 C56 C64 C65 -54.43(18)
C51 C56 C64 C65 123.39(15)
C55 C56 C64 C63 70.02(18)
C51 C56 C64 C63 -112.16(16)
